data_7041159
loop_
_publ_author_name
'Lei, Xiao-Wu'
'Yue, Cheng-Yang'
'Wei, Jun-Chao'
'Li, Rui-Qing'
'Li, Yan'
'Mi, Fu-Qi'

_publ_section_title
;
 Transition metal complex directed lead bromides with tunable structures
 and visible light driven photocatalytic properties.
;
_journal_issue 48
_journal_name_full 'Dalton transactions (Cambridge, England : 2003)'
_journal_page_first 19389
_journal_page_last 19398
_journal_paper_doi 10.1039/c6dt03601e
_journal_volume 45
_journal_year 2016
_chemical_formula_moiety C36N6H24CoPb2Br6
_chemical_formula_sum 'C36 H24 Br6 Co N6 Pb2'
_chemical_formula_weight 1493.38
_chemical_name_systematic
; 
 ? 
;
_space_group_IT_number 2
_symmetry_cell_setting triclinic
_symmetry_space_group_name_Hall '-P 1'
_symmetry_space_group_name_H-M 'P -1'
_atom_sites_solution_hydrogens geom
_atom_sites_solution_primary direct
_atom_sites_solution_secondary difmap
_audit_creation_method SHELXL-97
_audit_update_record
;
2016-09-15 deposited with the CCDC.
2016-11-10 downloaded from the CCDC.
;
_cell_angle_alpha 68.993(2)
_cell_angle_beta 88.929(2)
_cell_angle_gamma 72.293(2)
_cell_formula_units_Z 4
_cell_length_a 14.381(2)
_cell_length_b 17.505(3)
_cell_length_c 18.203(3)
_cell_measurement_reflns_used 6945
_cell_measurement_temperature 296(2)
_cell_measurement_theta_max 22.72
_cell_measurement_theta_min 2.23
_cell_volume 4054.1(11)
_computing_cell_refinement 'APEX2 Software Suite (Bruker,2005)'
_computing_data_collection 'APEX2 Software Suite (Bruker,2005)'
_computing_data_reduction 'APEX2 Software Suite (Bruker,2005)'
_computing_structure_refinement 'SHELXL-97 (Sheldrick, 2008)'
_computing_structure_solution 'SHELXS-97 (Sheldrick, 2008)'
_diffrn_ambient_temperature 296(2)
_diffrn_measured_fraction_theta_full 0.965
_diffrn_measured_fraction_theta_max 0.965
_diffrn_measurement_device_type 'Bruker SMART CCD area detector'
_diffrn_measurement_method 'phi and omega scans'
_diffrn_radiation_monochromator graphite
_diffrn_radiation_source 'fine-focus sealed tube'
_diffrn_radiation_type MoK\a
_diffrn_radiation_wavelength 0.71073
_diffrn_reflns_av_R_equivalents 0.0634
_diffrn_reflns_av_sigmaI/netI 0.0992
_diffrn_reflns_limit_h_max 18
_diffrn_reflns_limit_h_min -18
_diffrn_reflns_limit_k_max 22
_diffrn_reflns_limit_k_min -22
_diffrn_reflns_limit_l_max 23
_diffrn_reflns_limit_l_min -23
_diffrn_reflns_number 47484
_diffrn_reflns_theta_full 27.76
_diffrn_reflns_theta_max 27.76
_diffrn_reflns_theta_min 1.49
_exptl_absorpt_coefficient_mu 14.637
_exptl_absorpt_correction_T_max 0.3525
_exptl_absorpt_correction_T_min 0.3223
_exptl_absorpt_correction_type multi-scan
_exptl_absorpt_process_details 'SADABS; Bruker, 2000'
_exptl_crystal_colour yellow
_exptl_crystal_density_diffrn 2.447
_exptl_crystal_density_method 'not measured'
_exptl_crystal_description block
_exptl_crystal_F_000 2732
_exptl_crystal_size_max 0.10
_exptl_crystal_size_mid 0.10
_exptl_crystal_size_min 0.09
_refine_diff_density_max 1.978
_refine_diff_density_min -1.307
_refine_diff_density_rms 0.168
_refine_ls_extinction_method SHELXL
_refine_ls_goodness_of_fit_ref 0.942
_refine_ls_hydrogen_treatment constr
_refine_ls_matrix_type full
_refine_ls_number_parameters 920
_refine_ls_number_reflns 18443
_refine_ls_number_restraints 1
_refine_ls_restrained_S_all 0.942
_refine_ls_R_factor_all 0.1149
_refine_ls_R_factor_gt 0.0464
_refine_ls_shift/su_max 0.037
_refine_ls_shift/su_mean 0.002
_refine_ls_structure_factor_coef Fsqd
_refine_ls_weighting_details 'calc w=1/[\s^2^(Fo^2^)+(0.0504P)^2^+0.0000P] where P=(Fo^2^+2Fc^2^)/3'
_refine_ls_weighting_scheme calc
_refine_ls_wR_factor_gt 0.0956
_refine_ls_wR_factor_ref 0.1164
_reflns_number_gt 10269
_reflns_number_total 18443
_reflns_threshold_expression >2sigma(I)
_cod_data_source_file c6dt03601e2.cif
_cod_data_source_block C36N6H24CoPb2Br6
_cod_depositor_comments
;
The following automatic conversions were performed:

'_symmetry_cell_setting' value 'Triclinic' changed to 'triclinic'
according to
/usr/data/users/saulius/crontab/automatic-downloads/rss-feeds/RSC/lib/dictionaries/cif_core.dic
dictionary named 'cif_core.dic' version 2.4.2 from 2011-04-26.

Automatic conversion script
Id: cif_fix_values 4268 2015-11-12 08:31:59Z antanas 

 Adding full bibliography for 7041156--7041161.cif.
;
_cod_original_cell_volume 4054.2(10)
_cod_original_sg_symbol_H-M P-1
_cod_database_code 7041159

loop_
_symmetry_equiv_pos_as_xyz
'x, y, z'
'-x, -y, -z'

loop_
_atom_site_label
_atom_site_type_symbol
_atom_site_fract_x
_atom_site_fract_y
_atom_site_fract_z
_atom_site_U_iso_or_equiv
_atom_site_adp_type
_atom_site_occupancy
_atom_site_symmetry_multiplicity
_atom_site_calc_flag
_atom_site_refinement_flags
Pb1 Pb 0.25682(3) 0.32507(2) 0.02014(2) 0.04296(11) Uani 1 1 d .
Pb2 Pb -0.19177(3) 0.71332(2) 0.17269(2) 0.04342(11) Uani 1 1 d .
Pb3 Pb 0.0000 0.5000 0.0000 0.04438(15) Uani 1 2 d S
Pb4 Pb -0.0054(10) 0.4994(10) 0.5074(6) 0.0383(8) Uani 0.50 1 d P
Pb5 Pb -0.15252(3) 0.74310(3) 0.37666(2) 0.04982(12) Uani 1 1 d .
Co1 Co -0.65358(8) 0.76835(7) 0.30750(7) 0.0303(3) Uani 1 1 d .
Br12 Br -0.33215(7) 0.79040(7) 0.26703(6) 0.0506(3) Uani 1 1 d .
Br11 Br -0.09305(9) 0.57215(7) 0.33384(6) 0.0553(3) Uani 1 1 d .
Br10 Br 0.09770(9) 0.33515(6) 0.13599(6) 0.0603(3) Uani 1 1 d .
Br9 Br -0.04810(8) 0.58948(7) 0.11338(6) 0.0548(3) Uani 1 1 d .
Br8 Br 0.33415(8) 0.37482(8) -0.13991(7) 0.0643(3) Uani 1 1 d .
Co2 Co -0.77029(9) 0.79665(7) -0.22606(7) 0.0354(3) Uani 1 1 d .
Br7 Br 0.20868(9) 0.50959(7) 0.00567(7) 0.0646(3) Uani 1 1 d .
Br6 Br -0.23736(10) 0.89349(8) 0.41621(8) 0.0742(4) Uani 1 1 d .
Br5 Br 0.05570(10) 0.66372(10) 0.46038(8) 0.0809(4) Uani 1 1 d .
Br4 Br 0.24920(11) 0.16182(7) -0.00752(7) 0.0724(4) Uani 1 1 d .
Br3 Br -0.07231(9) 0.81104(8) 0.21341(8) 0.0776(4) Uani 1 1 d .
Br2 Br 0.42827(9) 0.24253(10) 0.12584(8) 0.0830(4) Uani 1 1 d .
Br1 Br -0.18892(11) 0.61774(10) 0.53211(8) 0.0893(4) Uani 1 1 d .
N9 N -0.5232(5) 0.6662(4) 0.3570(4) 0.0340(17) Uani 1 1 d .
N8 N -0.8442(5) 0.7889(5) -0.1245(4) 0.042(2) Uani 1 1 d .
N7 N -0.7225(5) 0.8794(4) -0.1874(4) 0.0341(17) Uani 1 1 d .
N6 N -0.7793(6) 0.8756(5) 0.2647(4) 0.0401(19) Uani 1 1 d .
N5 N -0.6079(6) 0.8615(5) 0.3302(5) 0.043(2) Uani 1 1 d .
N4 N -0.6808(6) 0.7237(5) 0.4255(4) 0.0414(19) Uani 1 1 d .
N3 N -0.7154(5) 0.6956(4) 0.2666(4) 0.0381(18) Uani 1 1 d .
N2 N -0.8906(6) 0.8965(5) -0.2991(4) 0.0380(19) Uani 1 1 d .
C1 C -0.8336(7) 0.8454(5) -0.0912(5) 0.037(2) Uani 1 1 d .
N1 N -0.6098(5) 0.7987(5) 0.1941(4) 0.0370(18) Uani 1 1 d .
C21 C -0.7695(6) 0.8933(5) -0.1248(5) 0.035(2) Uani 1 1 d .
N11 N -0.6814(6) 0.8133(6) -0.3203(5) 0.050(2) Uani 1 1 d .
N10 N -0.8440(6) 0.7251(5) -0.2590(5) 0.046(2) Uani 1 1 d .
C20 C -0.6910(7) 0.7003(6) 0.1919(6) 0.041(2) Uani 1 1 d .
C19 C -0.4303(8) 0.5722(7) 0.4839(6) 0.051(3) Uani 1 1 d .
C18 C -0.7735(7) 0.6506(6) 0.3021(7) 0.054(3) Uani 1 1 d .
H18 H -0.7884 0.6464 0.3531 0.064 Uiso 1 1 calc .
C17 C -0.8844(7) 0.8551(6) -0.0269(5) 0.045(2) Uani 1 1 d .
N12 N -0.6498(7) 0.6901(5) -0.1775(6) 0.059(2) Uani 1 1 d .
C16 C -0.6740(7) 0.9417(6) 0.2986(5) 0.040(2) Uani 1 1 d .
C15 C -0.6608(7) 0.9220(6) -0.2162(5) 0.043(2) Uani 1 1 d .
H15 H -0.6263 0.9113 -0.2572 0.051 Uiso 1 1 calc .
C14 C -0.7550(7) 0.9539(5) -0.0949(5) 0.040(2) Uani 1 1 d .
C13 C -0.5995(7) 0.6641(6) 0.4747(6) 0.041(2) Uani 1 1 d .
C12 C -0.7281(7) 0.6582(6) 0.1520(6) 0.045(3) Uani 1 1 d .
C11 C -0.5586(7) 0.8502(6) 0.1580(6) 0.045(2) Uani 1 1 d .
H11 H -0.5419 0.8818 0.1841 0.054 Uiso 1 1 calc .
C10 C -0.9482(7) 0.8677(7) -0.3324(5) 0.045(2) Uani 1 1 d .
C9 C -0.8233(8) 0.6391(6) -0.2383(7) 0.056(3) Uani 1 1 d .
H9 H -0.7676 0.6025 -0.2037 0.067 Uiso 1 1 calc .
C8 C -0.9253(8) 0.7754(7) -0.3095(6) 0.045(3) Uani 1 1 d .
C7 C -0.9033(7) 0.7427(6) -0.0925(6) 0.044(2) Uani 1 1 d .
H7 H -0.9113 0.7040 -0.1141 0.053 Uiso 1 1 calc .
C6 C -0.3598(8) 0.5746(7) 0.3648(7) 0.059(3) Uani 1 1 d .
H6 H -0.3082 0.5542 0.3380 0.071 Uiso 1 1 calc .
C5 C -0.4472(7) 0.6376(6) 0.3214(6) 0.044(2) Uani 1 1 d .
H5 H -0.4514 0.6593 0.2664 0.053 Uiso 1 1 calc .
C4 C -0.5965(9) 0.6332(7) 0.5560(6) 0.059(3) Uani 1 1 d .
C3 C -0.3503(8) 0.5442(6) 0.4426(7) 0.061(3) Uani 1 1 d .
H3 H -0.2913 0.5045 0.4705 0.073 Uiso 1 1 calc .
C2 C -0.5162(7) 0.6338(6) 0.4369(5) 0.042(2) Uani 1 1 d .
C46 C -0.6070(7) 0.7608(6) 0.0789(6) 0.043(2) Uani 1 1 d .
C45 C -0.6440(7) 0.9818(6) -0.1894(6) 0.049(3) Uani 1 1 d .
H45 H -0.6005 1.0111 -0.2128 0.058 Uiso 1 1 calc .
C44 C -0.6331(7) 0.7539(6) 0.1555(5) 0.040(2) Uani 1 1 d .
C43 C -0.7589(8) 0.7498(7) 0.4595(7) 0.057(3) Uani 1 1 d .
H43 H -0.8146 0.7899 0.4268 0.068 Uiso 1 1 calc .
C42 C -0.5289(8) 0.8597(7) 0.0841(6) 0.059(3) Uani 1 1 d .
H42 H -0.4937 0.8975 0.0611 0.070 Uiso 1 1 calc .
C41 C -0.8638(8) 0.8820(7) 0.2309(6) 0.057(3) Uani 1 1 d .
H41 H -0.8751 0.8316 0.2331 0.068 Uiso 1 1 calc .
C40 C -0.9456(8) 0.8067(7) 0.0035(6) 0.052(3) Uani 1 1 d .
H40 H -0.9811 0.8128 0.0453 0.063 Uiso 1 1 calc .
C39 C -0.5243(7) 0.8535(7) 0.3651(6) 0.046(3) Uani 1 1 d .
H39 H -0.4784 0.7988 0.3880 0.055 Uiso 1 1 calc .
C38 C -0.6949(9) 0.6637(7) 0.0757(6) 0.056(3) Uani 1 1 d .
H38 H -0.7130 0.6325 0.0498 0.067 Uiso 1 1 calc .
C37 C -0.9206(9) 1.0350(7) 0.1871(7) 0.066(3) Uani 1 1 d .
H37 H -0.9673 1.0881 0.1597 0.080 Uiso 1 1 calc .
C36 C -0.9851(8) 0.7417(8) -0.3427(7) 0.059(3) Uani 1 1 d .
C35 C -0.7896(9) 0.6113(7) 0.1906(8) 0.062(3) Uani 1 1 d .
H35 H -0.8139 0.5819 0.1662 0.075 Uiso 1 1 calc .
C34 C -0.7640(7) 0.9492(6) 0.2620(5) 0.044(2) Uani 1 1 d .
C33 C -0.6391(10) 0.7120(7) 0.0412(6) 0.065(3) Uani 1 1 d .
H33 H -0.6203 0.7145 -0.0085 0.078 Uiso 1 1 calc .
C32 C -0.5021(8) 0.9255(9) 0.3689(7) 0.066(3) Uani 1 1 d .
H32 H -0.4422 0.9180 0.3936 0.079 Uiso 1 1 calc .
C31 C -0.6914(8) 0.9972(6) -0.1287(6) 0.048(3) Uani 1 1 d .
H31 H -0.6806 1.0372 -0.1102 0.057 Uiso 1 1 calc .
C30 C -0.8347(8) 1.0318(7) 0.2230(6) 0.056(3) Uani 1 1 d .
C29 C -0.9367(8) 0.9613(9) 0.1918(7) 0.067(3) Uani 1 1 d .
H29 H -0.9954 0.9632 0.1694 0.081 Uiso 1 1 calc .
C28 C -0.5718(9) 0.6872(8) -0.2251(8) 0.068(3) Uani 1 1 d .
C27 C -0.9888(9) 1.0404(6) -0.3741(7) 0.062(3) Uani 1 1 d .
H27 H -1.0010 1.0991 -0.3864 0.074 Uiso 1 1 calc .
C26 C -0.9100(7) 0.9800(7) -0.3202(6) 0.052(3) Uani 1 1 d .
H26 H -0.8690 0.9999 -0.2980 0.062 Uiso 1 1 calc .
C25 C -0.9589(10) 0.6529(9) -0.3192(7) 0.069(4) Uani 1 1 d .
H25 H -0.9950 0.6281 -0.3401 0.083 Uiso 1 1 calc .
C24 C -0.8694(8) 0.9167(7) 0.0024(6) 0.056(3) Uani 1 1 d .
H24 H -0.9021 0.9244 0.0450 0.068 Uiso 1 1 calc .
C23 C -0.8134(8) 0.6087(7) 0.2626(7) 0.062(3) Uani 1 1 d .
H23 H -0.8563 0.5792 0.2872 0.074 Uiso 1 1 calc .
C22 C -0.4286(10) 0.5436(7) 0.5665(7) 0.066(3) Uani 1 1 d .
H22 H -0.3711 0.5042 0.5972 0.079 Uiso 1 1 calc .
C65 C -0.9527(8) 0.7501(7) -0.0290(6) 0.056(3) Uani 1 1 d .
H65 H -0.9919 0.7156 -0.0078 0.067 Uiso 1 1 calc .
C64 C -0.5511(8) 0.8135(7) 0.0442(6) 0.056(3) Uani 1 1 d .
H64 H -0.5292 0.8174 -0.0050 0.067 Uiso 1 1 calc .
C63 C -1.0309(8) 0.9232(7) -0.3864(6) 0.054(3) Uani 1 1 d .
C62 C -0.8809(10) 0.6029(7) -0.2659(7) 0.064(3) Uani 1 1 d .
H62 H -0.8654 0.5432 -0.2474 0.077 Uiso 1 1 calc .
C61 C -0.6572(9) 1.0163(7) 0.2992(6) 0.056(3) Uani 1 1 d .
C60 C -0.8109(9) 0.9632(7) -0.0286(6) 0.061(3) Uani 1 1 d .
H60 H -0.8052 1.0031 -0.0077 0.073 Uiso 1 1 calc .
C59 C -1.0470(9) 1.0126(8) -0.4081(7) 0.072(4) Uani 1 1 d .
H59 H -1.0980 1.0523 -0.4461 0.086 Uiso 1 1 calc .
C58 C -1.0659(11) 0.8008(10) -0.3964(8) 0.082(4) Uani 1 1 d .
H58 H -1.1058 0.7795 -0.4179 0.098 Uiso 1 1 calc .
C57 C -0.5912(10) 0.7581(8) -0.3010(7) 0.064(3) Uani 1 1 d .
C56 C -0.5063(12) 0.5708(9) 0.6027(6) 0.075(4) Uani 1 1 d .
H56 H -0.5028 0.5498 0.6576 0.090 Uiso 1 1 calc .
C55 C -0.6841(12) 0.6649(10) 0.5890(7) 0.077(4) Uani 1 1 d .
H55 H -0.6857 0.6462 0.6436 0.093 Uiso 1 1 calc .
C66 C -0.7647(11) 0.7224(9) 0.5403(8) 0.079(4) Uani 1 1 d .
H66 H -0.8228 0.7430 0.5607 0.095 Uiso 1 1 calc .
C53 C -0.7287(11) 1.1014(7) 0.2595(8) 0.076(4) Uani 1 1 d .
H53 H -0.7168 1.1510 0.2587 0.091 Uiso 1 1 calc .
C52 C -0.8133(11) 1.1063(7) 0.2236(8) 0.078(4) Uani 1 1 d .
H52 H -0.8593 1.1603 0.1983 0.094 Uiso 1 1 calc .
C51 C -1.0883(9) 0.8858(10) -0.4182(7) 0.079(4) Uani 1 1 d .
H51 H -1.1424 0.9219 -0.4547 0.095 Uiso 1 1 calc .
C50 C -0.4796(11) 0.6196(10) -0.2050(9) 0.090(4) Uani 1 1 d .
C49 C -0.5679(10) 1.0045(8) 0.3365(7) 0.069(3) Uani 1 1 d .
H49 H -0.5535 1.0518 0.3392 0.082 Uiso 1 1 calc .
C48 C -0.5108(10) 0.7606(10) -0.3516(9) 0.081(4) Uani 1 1 d .
C47 C -0.6402(10) 0.6244(9) -0.1138(7) 0.082(4) Uani 1 1 d .
H47 H -0.6901 0.6271 -0.0805 0.098 Uiso 1 1 calc .
C72 C -0.6993(11) 0.8812(9) -0.3942(8) 0.088(4) Uani 1 1 d .
H72 H -0.7616 0.9219 -0.4086 0.105 Uiso 1 1 calc .
C71 C -0.6305(17) 0.8907(11) -0.4458(8) 0.122(7) Uani 1 1 d .
H71 H -0.6456 0.9362 -0.4946 0.146 Uiso 1 1 calc .
C70 C -0.4001(11) 0.6241(10) -0.2503(11) 0.129(7) Uani 1 1 d D
H70 H -0.3387 0.5822 -0.2342 0.155 Uiso 1 1 calc .
C69 C -0.5311(14) 0.8271(12) -0.4225(9) 0.108(6) Uani 1 1 d .
H69 H -0.4824 0.8326 -0.4565 0.130 Uiso 1 1 calc .
C68 C -0.5566(13) 0.5461(10) -0.0902(11) 0.129(7) Uani 1 1 d .
H68 H -0.5551 0.4961 -0.0478 0.154 Uiso 1 1 calc .
C73 C -0.4763(13) 0.5522(9) -0.1377(12) 0.122(6) Uani 1 1 d .
H73 H -0.4179 0.5065 -0.1209 0.146 Uiso 1 1 calc .
C67 C -0.4203(16) 0.7005(13) -0.3259(11) 0.137(7) Uiso 1 1 d D
H67 H -0.3690 0.7073 -0.3568 0.164 Uiso 1 1 calc .

loop_
_atom_site_aniso_label
_atom_site_aniso_U_11
_atom_site_aniso_U_22
_atom_site_aniso_U_33
_atom_site_aniso_U_23
_atom_site_aniso_U_13
_atom_site_aniso_U_12
Pb1 0.0410(2) 0.0440(2) 0.0489(2) -0.02272(19) 0.00467(18) -0.01372(18)
Pb2 0.0440(2) 0.0475(2) 0.0402(2) -0.01989(18) 0.00471(17) -0.01223(19)
Pb3 0.0462(3) 0.0323(3) 0.0544(3) -0.0186(3) 0.0105(3) -0.0093(2)
Pb4 0.043(2) 0.0507(5) 0.022(3) -0.010(2) 0.0068(16) -0.0211(13)
Pb5 0.0529(3) 0.0483(2) 0.0499(2) -0.01719(19) -0.0055(2) -0.0189(2)
Co1 0.0263(7) 0.0327(6) 0.0338(7) -0.0147(5) 0.0041(5) -0.0092(5)
Br12 0.0414(6) 0.0514(6) 0.0697(7) -0.0323(5) 0.0143(5) -0.0182(5)
Br11 0.0717(8) 0.0470(6) 0.0426(6) -0.0165(5) -0.0110(5) -0.0119(6)
Br10 0.0789(8) 0.0408(6) 0.0554(7) -0.0109(5) 0.0181(6) -0.0202(6)
Br9 0.0601(7) 0.0526(6) 0.0573(7) -0.0280(5) 0.0228(6) -0.0174(6)
Br8 0.0547(7) 0.0763(8) 0.0680(8) -0.0326(6) 0.0219(6) -0.0231(6)
Co2 0.0331(7) 0.0318(7) 0.0464(7) -0.0189(6) 0.0049(6) -0.0121(6)
Br7 0.0699(8) 0.0493(6) 0.0911(9) -0.0341(6) 0.0221(7) -0.0328(6)
Br6 0.0752(9) 0.0598(7) 0.0916(9) -0.0375(7) -0.0264(7) -0.0137(7)
Br5 0.0736(9) 0.1263(12) 0.0707(8) -0.0406(8) 0.0102(7) -0.0656(9)
Br4 0.1182(11) 0.0441(6) 0.0531(7) -0.0127(5) -0.0088(7) -0.0287(7)
Br3 0.0603(8) 0.0768(9) 0.0894(9) -0.0110(7) 0.0012(7) -0.0365(7)
Br2 0.0546(8) 0.1196(11) 0.0748(9) -0.0519(8) -0.0104(7) -0.0077(8)
Br1 0.0884(10) 0.1291(12) 0.0848(10) -0.0557(9) 0.0358(8) -0.0640(10)
N9 0.021(4) 0.040(4) 0.038(5) -0.012(4) 0.002(3) -0.009(3)
N8 0.035(5) 0.030(4) 0.051(5) -0.008(4) -0.003(4) -0.004(4)
N7 0.026(4) 0.032(4) 0.043(5) -0.013(4) 0.001(4) -0.008(3)
N6 0.039(5) 0.040(5) 0.042(5) -0.018(4) 0.006(4) -0.010(4)
N5 0.040(5) 0.054(5) 0.049(5) -0.029(4) 0.010(4) -0.022(4)
N4 0.035(5) 0.061(5) 0.046(5) -0.028(4) 0.018(4) -0.031(4)
N3 0.034(5) 0.032(4) 0.046(5) -0.011(4) -0.002(4) -0.008(4)
N2 0.044(5) 0.038(5) 0.032(4) -0.016(4) 0.006(4) -0.010(4)
C1 0.037(6) 0.028(5) 0.042(6) -0.011(4) -0.006(4) -0.004(4)
N1 0.030(4) 0.040(4) 0.038(4) -0.015(4) 0.004(4) -0.007(4)
C21 0.025(5) 0.030(5) 0.040(5) -0.008(4) -0.012(4) -0.001(4)
N11 0.046(6) 0.055(6) 0.057(6) -0.031(5) 0.006(5) -0.015(5)
N10 0.051(6) 0.047(5) 0.048(5) -0.023(4) 0.001(4) -0.021(4)
C20 0.034(6) 0.035(5) 0.047(6) -0.018(5) -0.008(5) 0.000(5)
C19 0.057(7) 0.052(7) 0.050(7) -0.015(6) -0.010(6) -0.029(6)
C18 0.036(6) 0.040(6) 0.080(8) -0.016(6) -0.003(6) -0.011(5)
C17 0.047(6) 0.045(6) 0.038(6) -0.016(5) 0.011(5) -0.008(5)
N12 0.049(6) 0.039(5) 0.084(7) -0.016(5) 0.005(5) -0.013(5)
C16 0.051(7) 0.038(6) 0.040(6) -0.017(5) 0.008(5) -0.024(5)
C15 0.034(6) 0.045(6) 0.044(6) -0.011(5) 0.005(5) -0.013(5)
C14 0.048(6) 0.026(5) 0.042(6) -0.015(4) -0.011(5) -0.004(5)
C13 0.044(6) 0.055(6) 0.043(6) -0.031(5) 0.008(5) -0.026(5)
C12 0.042(6) 0.025(5) 0.064(7) -0.018(5) -0.013(5) -0.003(5)
C11 0.049(6) 0.048(6) 0.038(6) -0.011(5) 0.003(5) -0.022(5)
C10 0.051(7) 0.058(7) 0.030(5) -0.023(5) 0.011(5) -0.018(6)
C9 0.061(7) 0.041(6) 0.075(8) -0.028(6) 0.027(6) -0.022(6)
C8 0.052(7) 0.061(7) 0.041(6) -0.028(5) 0.020(5) -0.035(6)
C7 0.044(6) 0.033(5) 0.056(6) -0.010(5) 0.010(5) -0.022(5)
C6 0.043(7) 0.049(7) 0.079(9) -0.021(6) 0.014(6) -0.009(6)
C5 0.036(6) 0.041(6) 0.059(7) -0.020(5) 0.011(5) -0.015(5)
C4 0.088(9) 0.068(8) 0.049(7) -0.030(6) 0.016(7) -0.053(7)
C3 0.049(7) 0.036(6) 0.079(9) 0.002(6) -0.028(7) -0.013(5)
C2 0.050(6) 0.045(6) 0.037(6) -0.010(5) 0.005(5) -0.030(5)
C46 0.028(5) 0.041(6) 0.056(7) -0.025(5) -0.001(5) 0.003(5)
C45 0.048(7) 0.048(6) 0.059(7) -0.020(5) 0.008(5) -0.028(5)
C44 0.039(6) 0.040(6) 0.039(6) -0.016(5) 0.005(5) -0.006(5)
C43 0.042(7) 0.080(8) 0.067(8) -0.049(7) 0.017(6) -0.020(6)
C42 0.045(7) 0.065(7) 0.053(7) -0.006(6) 0.001(6) -0.019(6)
C41 0.044(7) 0.057(7) 0.065(7) -0.030(6) -0.007(6) -0.001(6)
C40 0.046(7) 0.052(7) 0.053(7) -0.018(6) 0.020(5) -0.011(6)
C39 0.046(6) 0.063(7) 0.044(6) -0.029(5) 0.019(5) -0.026(6)
C38 0.068(8) 0.052(7) 0.048(7) -0.032(6) -0.003(6) -0.004(6)
C37 0.062(8) 0.050(7) 0.069(8) -0.015(6) -0.001(7) -0.003(6)
C36 0.060(8) 0.062(8) 0.065(8) -0.022(6) -0.007(6) -0.032(6)
C35 0.061(8) 0.056(7) 0.086(9) -0.037(7) -0.001(7) -0.026(6)
C34 0.048(7) 0.043(6) 0.042(6) -0.016(5) 0.017(5) -0.017(5)
C33 0.088(10) 0.057(7) 0.037(6) -0.019(6) -0.002(6) 0.000(7)
C32 0.049(7) 0.099(10) 0.069(8) -0.044(8) 0.024(6) -0.036(7)
C31 0.049(7) 0.041(6) 0.060(7) -0.019(5) 0.002(5) -0.023(5)
C30 0.052(7) 0.046(7) 0.062(7) -0.017(6) 0.011(6) -0.009(6)
C29 0.033(6) 0.086(9) 0.079(9) -0.032(7) -0.004(6) -0.012(6)
C28 0.068(9) 0.063(8) 0.079(9) -0.032(7) 0.004(7) -0.021(7)
C27 0.072(8) 0.040(6) 0.063(7) -0.010(6) -0.005(6) -0.012(6)
C26 0.044(7) 0.045(6) 0.067(7) -0.020(6) -0.003(6) -0.014(5)
C25 0.098(11) 0.077(9) 0.070(8) -0.048(7) 0.027(8) -0.056(8)
C24 0.059(8) 0.056(7) 0.057(7) -0.027(6) 0.016(6) -0.016(6)
C23 0.057(8) 0.049(7) 0.071(8) -0.007(6) 0.010(6) -0.025(6)
C22 0.078(9) 0.052(7) 0.051(8) 0.002(6) -0.022(7) -0.022(7)
C65 0.046(7) 0.050(7) 0.065(7) -0.004(6) 0.016(6) -0.027(6)
C64 0.046(7) 0.071(8) 0.043(6) -0.018(6) 0.008(5) -0.012(6)
C63 0.045(7) 0.068(8) 0.047(6) -0.018(6) -0.004(5) -0.020(6)
C62 0.089(10) 0.058(7) 0.083(9) -0.047(7) 0.039(8) -0.052(7)
C61 0.067(8) 0.063(8) 0.059(7) -0.028(6) 0.024(6) -0.044(7)
C60 0.080(9) 0.055(7) 0.048(7) -0.027(6) -0.004(6) -0.011(7)
C59 0.078(9) 0.060(8) 0.062(8) -0.017(6) -0.016(7) -0.005(7)
C58 0.089(11) 0.111(12) 0.073(9) -0.054(9) 0.008(8) -0.048(10)
C57 0.082(10) 0.059(8) 0.070(8) -0.037(7) 0.012(7) -0.034(7)
C56 0.110(12) 0.091(10) 0.029(6) -0.012(6) -0.015(7) -0.051(9)
C55 0.117(12) 0.107(11) 0.054(8) -0.049(8) 0.038(8) -0.078(10)
C66 0.093(11) 0.107(11) 0.078(10) -0.061(9) 0.049(8) -0.059(9)
C53 0.093(11) 0.047(8) 0.111(11) -0.043(8) 0.031(9) -0.040(8)
C52 0.091(11) 0.042(7) 0.092(10) -0.010(7) 0.021(8) -0.025(7)
C51 0.069(9) 0.113(11) 0.063(8) -0.037(8) -0.019(7) -0.034(9)
C50 0.075(11) 0.081(10) 0.098(11) -0.040(9) -0.009(9) 0.008(9)
C49 0.067(9) 0.073(9) 0.089(9) -0.042(8) 0.033(7) -0.041(8)
C48 0.064(9) 0.097(11) 0.102(11) -0.065(10) 0.024(8) -0.021(8)
C47 0.090(11) 0.085(10) 0.056(8) -0.014(7) -0.005(7) -0.022(8)
C72 0.107(12) 0.090(10) 0.083(10) -0.038(9) 0.054(9) -0.051(9)
C71 0.21(2) 0.118(14) 0.065(10) -0.037(10) 0.060(13) -0.093(15)
C70 0.069(11) 0.143(16) 0.196(19) -0.117(15) 0.050(12) 0.000(10)
C69 0.138(16) 0.119(14) 0.074(11) -0.035(11) 0.056(11) -0.053(12)
C68 0.093(13) 0.080(11) 0.135(15) 0.016(10) -0.041(12) 0.015(10)
C73 0.084(12) 0.053(9) 0.168(18) -0.001(10) -0.009(12) 0.016(9)

loop_
_atom_type_symbol
_atom_type_description
_atom_type_scat_dispersion_real
_atom_type_scat_dispersion_imag
_atom_type_scat_source
C C 0.0033 0.0016 'International Tables Vol C Tables 4.2.6.8 and 6.1.1.4'
H H 0.0000 0.0000 'International Tables Vol C Tables 4.2.6.8 and 6.1.1.4'
N N 0.0061 0.0033 'International Tables Vol C Tables 4.2.6.8 and 6.1.1.4'
Co Co 0.3494 0.9721 'International Tables Vol C Tables 4.2.6.8 and 6.1.1.4'
Br Br -0.2901 2.4595 'International Tables Vol C Tables 4.2.6.8 and 6.1.1.4'
Pb Pb -3.3944 10.1111 'International Tables Vol C Tables 4.2.6.8 and 6.1.1.4'

loop_
_geom_angle_atom_site_label_1
_geom_angle_atom_site_label_2
_geom_angle_atom_site_label_3
_geom_angle
_geom_angle_site_symmetry_1
_geom_angle_site_symmetry_3
Br2 Pb1 Br7 102.51(4) . .
Br2 Pb1 Br8 103.23(4) . .
Br7 Pb1 Br8 88.13(3) . .
Br2 Pb1 Br10 101.01(4) . .
Br7 Pb1 Br10 79.30(3) . .
Br8 Pb1 Br10 154.61(3) . .
Br2 Pb1 Br4 96.20(4) . .
Br7 Pb1 Br4 161.20(4) . .
Br8 Pb1 Br4 85.83(3) . .
Br10 Pb1 Br4 99.03(4) . .
Br12 Pb2 Br4 104.90(4) . 2_565
Br12 Pb2 Br9 164.08(3) . .
Br4 Pb2 Br9 89.29(4) 2_565 .
Br12 Pb2 Br3 82.25(4) . .
Br4 Pb2 Br3 93.63(4) 2_565 .
Br9 Pb2 Br3 104.41(4) . .
Br12 Pb2 Br11 85.16(3) . .
Br4 Pb2 Br11 169.05(4) 2_565 .
Br9 Pb2 Br11 81.35(3) . .
Br3 Pb2 Br11 83.31(3) . .
Br12 Pb2 Br8 90.92(3) . 2_565
Br4 Pb2 Br8 87.13(4) 2_565 2_565
Br9 Pb2 Br8 82.46(3) . 2_565
Br3 Pb2 Br8 173.09(4) . 2_565
Br11 Pb2 Br8 97.18(3) . 2_565
Br9 Pb3 Br9 180.0 . 2_565
Br9 Pb3 Br10 88.90(3) . .
Br9 Pb3 Br10 91.10(3) 2_565 .
Br9 Pb3 Br10 91.10(3) . 2_565
Br9 Pb3 Br10 88.90(3) 2_565 2_565
Br10 Pb3 Br10 180.0 . 2_565
Br9 Pb3 Br7 90.57(3) . 2_565
Br9 Pb3 Br7 89.43(3) 2_565 2_565
Br10 Pb3 Br7 100.11(3) . 2_565
Br10 Pb3 Br7 79.89(3) 2_565 2_565
Br9 Pb3 Br7 89.43(3) . .
Br9 Pb3 Br7 90.57(3) 2_565 .
Br10 Pb3 Br7 79.89(3) . .
Br10 Pb3 Br7 100.11(3) 2_565 .
Br7 Pb3 Br7 180.0 2_565 .
Pb4 Pb4 Br11 124(6) 2_566 2_566
Pb4 Pb4 Br1 131(6) 2_566 .
Br11 Pb4 Br1 98.9(3) 2_566 .
Pb4 Pb4 Br5 101(6) 2_566 2_566
Br11 Pb4 Br5 89.7(4) 2_566 2_566
Br1 Pb4 Br5 102.8(4) . 2_566
Pb4 Pb4 Br11 52(5) 2_566 .
Br11 Pb4 Br11 175.2(4) 2_566 .
Br1 Pb4 Br11 85.4(4) . .
Br5 Pb4 Br11 91.4(4) 2_566 .
Pb4 Pb4 Br5 73(6) 2_566 .
Br11 Pb4 Br5 93.5(4) 2_566 .
Br1 Pb4 Br5 81.3(4) . .
Br5 Pb4 Br5 174.4(3) 2_566 .
Br11 Pb4 Br5 85.1(3) . .
Pb4 Pb4 Br1 45(5) 2_566 2_566
Br11 Pb4 Br1 84.8(4) 2_566 2_566
Br1 Pb4 Br1 175.8(4) . 2_566
Br5 Pb4 Br1 79.2(4) 2_566 2_566
Br11 Pb4 Br1 90.9(2) . 2_566
Br5 Pb4 Br1 96.5(3) . 2_566
Br6 Pb5 Br12 90.93(3) . .
Br6 Pb5 Br1 94.40(4) . .
Br12 Pb5 Br1 104.06(4) . .
Br6 Pb5 Br5 104.57(4) . .
Br12 Pb5 Br5 163.61(4) . .
Br1 Pb5 Br5 80.41(4) . .
Br6 Pb5 Br3 105.12(4) . .
Br12 Pb5 Br3 79.83(3) . .
Br1 Pb5 Br3 160.10(4) . .
Br5 Pb5 Br3 90.81(4) . .
Br6 Pb5 Br11 170.65(4) . .
Br12 Pb5 Br11 81.99(3) . .
Br1 Pb5 Br11 81.51(4) . .
Br5 Pb5 Br11 83.13(3) . .
Br3 Pb5 Br11 79.72(3) . .
N1 Co1 N4 172.4(3) . .
N1 Co1 N6 89.3(3) . .
N4 Co1 N6 98.3(3) . .
N1 Co1 N3 80.2(3) . .
N4 Co1 N3 99.2(3) . .
N6 Co1 N3 91.6(3) . .
N1 Co1 N9 93.1(3) . .
N4 Co1 N9 79.3(3) . .
N6 Co1 N9 174.5(3) . .
N3 Co1 N9 93.7(3) . .
N1 Co1 N5 94.0(3) . .
N4 Co1 N5 87.8(3) . .
N6 Co1 N5 79.1(3) . .
N3 Co1 N5 169.1(3) . .
N9 Co1 N5 95.9(3) . .
Pb2 Br12 Pb5 84.36(3) . .
Pb4 Br11 Pb4 4.8(4) 2_566 .
Pb4 Br11 Pb2 157.1(3) 2_566 .
Pb4 Br11 Pb2 156.4(3) . .
Pb4 Br11 Pb5 79.9(3) 2_566 .
Pb4 Br11 Pb5 78.1(3) . .
Pb2 Br11 Pb5 78.67(3) . .
Pb3 Br10 Pb1 80.65(3) . .
Pb3 Br9 Pb2 150.28(4) . .
Pb1 Br8 Pb2 81.24(3) . 2_565
N12 Co2 N2 166.2(3) . .
N12 Co2 N8 98.9(3) . .
N2 Co2 N8 92.1(3) . .
N12 Co2 N7 96.6(3) . .
N2 Co2 N7 93.6(3) . .
N8 Co2 N7 79.3(3) . .
N12 Co2 N10 91.6(3) . .
N2 Co2 N10 79.5(3) . .
N8 Co2 N10 92.5(3) . .
N7 Co2 N10 169.2(3) . .
N12 Co2 N11 79.4(4) . .
N2 Co2 N11 91.1(3) . .
N8 Co2 N11 170.4(3) . .
N7 Co2 N11 91.4(3) . .
N10 Co2 N11 97.1(3) . .
Pb1 Br7 Pb3 81.00(3) . .
Pb4 Br5 Pb5 81.0(3) 2_566 .
Pb4 Br5 Pb4 5.6(3) 2_566 .
Pb5 Br5 Pb4 80.5(3) . .
Pb2 Br4 Pb1 81.90(3) 2_565 .
Pb2 Br3 Pb5 81.19(3) . .
Pb4 Br1 Pb5 82.7(2) . .
Pb4 Br1 Pb4 4.2(4) . 2_566
Pb5 Br1 Pb4 78.7(2) . 2_566
C5 N9 C2 118.6(8) . .
C5 N9 Co1 128.7(6) . .
C2 N9 Co1 112.3(6) . .
C7 N8 C1 117.5(8) . .
C7 N8 Co2 129.5(7) . .
C1 N8 Co2 112.8(6) . .
C15 N7 C21 117.1(8) . .
C15 N7 Co2 130.3(6) . .
C21 N7 Co2 112.5(6) . .
C41 N6 C34 118.2(8) . .
C41 N6 Co1 128.5(7) . .
C34 N6 Co1 112.5(6) . .
C39 N5 C16 117.6(8) . .
C39 N5 Co1 129.6(7) . .
C16 N5 Co1 112.7(6) . .
C43 N4 C13 116.6(8) . .
C43 N4 Co1 130.0(8) . .
C13 N4 Co1 112.9(6) . .
C18 N3 C20 120.2(8) . .
C18 N3 Co1 128.3(7) . .
C20 N3 Co1 111.5(6) . .
C26 N2 C10 118.5(8) . .
C26 N2 Co2 128.6(7) . .
C10 N2 Co2 112.6(6) . .
N8 C1 C17 121.3(9) . .
N8 C1 C21 117.1(8) . .
C17 C1 C21 121.6(9) . .
C11 N1 C44 117.2(8) . .
C11 N1 Co1 130.0(6) . .
C44 N1 Co1 112.7(6) . .
N7 C21 C1 117.7(8) . .
N7 C21 C14 121.3(9) . .
C1 C21 C14 121.0(9) . .
C57 N11 C72 116.5(10) . .
C57 N11 Co2 113.5(8) . .
C72 N11 Co2 129.2(8) . .
C9 N10 C8 116.2(9) . .
C9 N10 Co2 130.9(7) . .
C8 N10 Co2 112.8(6) . .
N3 C20 C12 120.7(9) . .
N3 C20 C44 117.1(8) . .
C12 C20 C44 122.1(9) . .
C22 C19 C2 119.1(11) . .
C22 C19 C3 124.6(11) . .
C2 C19 C3 116.3(9) . .
N3 C18 C23 120.3(10) . .
N3 C18 H18 119.9 . .
C23 C18 H18 119.9 . .
C40 C17 C1 119.1(9) . .
C40 C17 C24 124.2(9) . .
C1 C17 C24 116.7(9) . .
C47 N12 C28 117.5(10) . .
C47 N12 Co2 128.3(9) . .
C28 N12 Co2 113.9(8) . .
N5 C16 C61 123.8(9) . .
N5 C16 C34 116.9(8) . .
C61 C16 C34 119.2(10) . .
N7 C15 C45 123.9(9) . .
N7 C15 H15 118.0 . .
C45 C15 H15 118.0 . .
C31 C14 C21 118.5(9) . .
C31 C14 C60 125.9(9) . .
C21 C14 C60 115.6(9) . .
N4 C13 C4 123.3(10) . .
N4 C13 C2 116.1(8) . .
C4 C13 C2 120.5(10) . .
C35 C12 C20 118.1(10) . .
C35 C12 C38 125.2(10) . .
C20 C12 C38 116.6(10) . .
N1 C11 C42 123.7(9) . .
N1 C11 H11 118.1 . .
C42 C11 H11 118.1 . .
N2 C10 C63 122.8(9) . .
N2 C10 C8 118.0(9) . .
C63 C10 C8 119.2(10) . .
N10 C9 C62 123.1(11) . .
N10 C9 H9 118.5 . .
C62 C9 H9 118.5 . .
N10 C8 C36 123.1(9) . .
N10 C8 C10 116.9(9) . .
C36 C8 C10 120.0(10) . .
N8 C7 C65 122.4(9) . .
N8 C7 H7 118.8 . .
C65 C7 H7 118.8 . .
C3 C6 C5 120.8(10) . .
C3 C6 H6 119.6 . .
C5 C6 H6 119.6 . .
N9 C5 C6 121.5(9) . .
N9 C5 H5 119.3 . .
C6 C5 H5 119.3 . .
C13 C4 C55 117.0(11) . .
C13 C4 C56 118.9(11) . .
C55 C4 C56 124.0(11) . .
C6 C3 C19 119.9(10) . .
C6 C3 H3 120.1 . .
C19 C3 H3 120.0 . .
N9 C2 C19 122.8(9) . .
N9 C2 C13 118.1(9) . .
C19 C2 C13 119.1(9) . .
C64 C46 C44 118.1(9) . .
C64 C46 C33 123.5(10) . .
C44 C46 C33 118.4(10) . .
C31 C45 C15 119.4(9) . .
C31 C45 H45 120.3 . .
C15 C45 H45 120.3 . .
N1 C44 C46 122.8(9) . .
N1 C44 C20 118.3(8) . .
C46 C44 C20 118.8(9) . .
N4 C43 C66 125.0(11) . .
N4 C43 H43 117.5 . .
C66 C43 H43 117.5 . .
C64 C42 C11 119.8(10) . .
C64 C42 H42 120.1 . .
C11 C42 H42 120.1 . .
N6 C41 C29 122.9(10) . .
N6 C41 H41 118.6 . .
C29 C41 H41 118.6 . .
C65 C40 C17 118.4(9) . .
C65 C40 H40 120.8 . .
C17 C40 H40 120.8 . .
N5 C39 C32 122.0(10) . .
N5 C39 H39 119.0 . .
C32 C39 H39 119.0 . .
C33 C38 C12 122.0(10) . .
C33 C38 H38 119.0 . .
C12 C38 H38 119.0 . .
C29 C37 C30 120.3(10) . .
C29 C37 H37 119.8 . .
C30 C37 H37 119.8 . .
C25 C36 C58 124.9(11) . .
C25 C36 C8 117.4(11) . .
C58 C36 C8 117.7(11) . .
C23 C35 C12 120.1(10) . .
C23 C35 H35 120.0 . .
C12 C35 H35 120.0 . .
N6 C34 C16 117.8(9) . .
N6 C34 C30 121.8(9) . .
C16 C34 C30 120.4(9) . .
C38 C33 C46 121.7(10) . .
C38 C33 H33 119.1 . .
C46 C33 H33 119.1 . .
C49 C32 C39 119.6(11) . .
C49 C32 H32 120.2 . .
C39 C32 H32 120.2 . .
C45 C31 C14 119.7(9) . .
C45 C31 H31 120.1 . .
C14 C31 H31 120.1 . .
C37 C30 C34 117.7(10) . .
C37 C30 C52 124.0(11) . .
C34 C30 C52 118.3(11) . .
C37 C29 C41 119.1(10) . .
C37 C29 H29 120.5 . .
C41 C29 H29 120.5 . .
N12 C28 C50 125.0(12) . .
N12 C28 C57 115.1(11) . .
C50 C28 C57 119.8(13) . .
C59 C27 C26 119.0(10) . .
C59 C27 H27 120.5 . .
C26 C27 H27 120.5 . .
N2 C26 C27 123.2(9) . .
N2 C26 H26 118.4 . .
C27 C26 H26 118.4 . .
C62 C25 C36 119.3(11) . .
C62 C25 H25 120.4 . .
C36 C25 H25 120.4 . .
C60 C24 C17 123.0(10) . .
C60 C24 H24 118.5 . .
C17 C24 H24 118.5 . .
C35 C23 C18 120.5(10) . .
C35 C23 H23 119.7 . .
C18 C23 H23 119.7 . .
C56 C22 C19 122.4(11) . .
C56 C22 H22 118.8 . .
C19 C22 H22 118.8 . .
C40 C65 C7 121.3(9) . .
C40 C65 H65 119.3 . .
C7 C65 H65 119.3 . .
C42 C64 C46 118.2(10) . .
C42 C64 H64 120.9 . .
C46 C64 H64 120.9 . .
C10 C63 C59 116.1(10) . .
C10 C63 C51 118.5(11) . .
C59 C63 C51 125.3(11) . .
C25 C62 C9 120.8(11) . .
C25 C62 H62 119.6 . .
C9 C62 H62 119.6 . .
C49 C61 C16 116.4(11) . .
C49 C61 C53 122.5(11) . .
C16 C61 C53 121.0(10) . .
C24 C60 C14 122.1(10) . .
C24 C60 H60 118.9 . .
C14 C60 H60 118.9 . .
C27 C59 C63 120.2(10) . .
C27 C59 H59 119.9 . .
C63 C59 H59 119.9 . .
C51 C58 C36 123.3(12) . .
C51 C58 H58 118.4 . .
C36 C58 H58 118.4 . .
N11 C57 C28 117.1(11) . .
N11 C57 C48 125.3(12) . .
C28 C57 C48 117.5(13) . .
C22 C56 C4 119.8(10) . .
C22 C56 H56 120.1 . .
C4 C56 H56 120.1 . .
C66 C55 C4 119.5(11) . .
C66 C55 H55 120.3 . .
C4 C55 H55 120.3 . .
C55 C66 C43 118.5(12) . .
C55 C66 H66 120.7 . .
C43 C66 H66 120.7 . .
C52 C53 C61 118.1(10) . .
C52 C53 H53 121.0 . .
C61 C53 H53 121.0 . .
C53 C52 C30 122.9(11) . .
C53 C52 H52 118.6 . .
C30 C52 H52 118.6 . .
C58 C51 C63 121.4(12) . .
C58 C51 H51 119.3 . .
C63 C51 H51 119.3 . .
C73 C50 C70 123.7(15) . .
C73 C50 C28 113.5(15) . .
C70 C50 C28 122.8(14) . .
C32 C49 C61 120.6(11) . .
C32 C49 H49 119.7 . .
C61 C49 H49 119.7 . .
C69 C48 C67 123.0(16) . .
C69 C48 C57 116.3(13) . .
C67 C48 C57 120.6(15) . .
N12 C47 C68 124.1(14) . .
N12 C47 H47 118.0 . .
C68 C47 H47 117.9 . .
C71 C72 N11 123.5(15) . .
C71 C72 H72 118.3 . .
N11 C72 H72 118.3 . .
C72 C71 C69 118.4(14) . .
C72 C71 H71 120.8 . .
C69 C71 H71 120.8 . .
C50 C70 C67 115.7(14) . .
C50 C70 H70 122.1 . .
C67 C70 H70 122.1 . .
C48 C69 C71 120.0(14) . .
C48 C69 H69 120.0 . .
C71 C69 H69 120.0 . .
C73 C68 C47 114.4(14) . .
C73 C68 H68 122.8 . .
C47 C68 H68 122.8 . .
C50 C73 C68 124.7(14) . .
C50 C73 H73 117.6 . .
C68 C73 H73 117.7 . .
C48 C67 C70 122.7(17) . .
C48 C67 H67 118.6 . .
C70 C67 H67 118.6 . .

loop_
_geom_bond_atom_site_label_1
_geom_bond_atom_site_label_2
_geom_bond_distance
_geom_bond_site_symmetry_2
Pb1 Br2 2.8082(13) .
Pb1 Br7 3.0031(12) .
Pb1 Br8 3.0221(12) .
Pb1 Br10 3.0912(12) .
Pb1 Br4 3.1072(12) .
Pb2 Br12 2.9530(11) .
Pb2 Br4 2.9635(12) 2_565
Pb2 Br9 3.0005(11) .
Pb2 Br3 3.0283(14) .
Pb2 Br11 3.0906(11) .
Pb2 Br8 3.0914(13) 2_565
Pb3 Br9 2.9661(10) .
Pb3 Br9 2.9661(10) 2_565
Pb3 Br10 2.9952(11) .
Pb3 Br10 2.9952(11) 2_565
Pb3 Br7 3.0620(13) 2_565
Pb3 Br7 3.0620(13) .
Pb4 Pb4 0.307(14) 2_566
Pb4 Br11 2.899(12) 2_566
Pb4 Br1 2.959(12) .
Pb4 Br5 3.010(16) 2_566
Pb4 Br11 3.079(12) .
Pb4 Br5 3.086(15) .
Pb4 Br1 3.167(12) 2_566
Pb5 Br6 2.8825(12) .
Pb5 Br12 3.0081(12) .
Pb5 Br1 3.0475(15) .
Pb5 Br5 3.0564(14) .
Pb5 Br3 3.1222(14) .
Pb5 Br11 3.2223(11) .
Co1 N1 2.075(7) .
Co1 N4 2.080(7) .
Co1 N6 2.084(7) .
Co1 N3 2.089(7) .
Co1 N9 2.096(7) .
Co1 N5 2.099(7) .
Br11 Pb4 2.899(12) 2_566
Br8 Pb2 3.0914(13) 2_565
Co2 N12 2.043(9) .
Co2 N2 2.097(7) .
Co2 N8 2.098(8) .
Co2 N7 2.103(7) .
Co2 N10 2.103(8) .
Co2 N11 2.109(9) .
Br5 Pb4 3.010(16) 2_566
Br4 Pb2 2.9635(12) 2_565
Br1 Pb4 3.167(12) 2_566
N9 C5 1.319(11) .
N9 C2 1.352(11) .
N8 C7 1.334(11) .
N8 C1 1.376(11) .
N7 C15 1.313(11) .
N7 C21 1.373(11) .
N6 C41 1.329(12) .
N6 C34 1.356(11) .
N5 C39 1.316(12) .
N5 C16 1.355(11) .
N4 C43 1.311(11) .
N4 C13 1.373(12) .
N3 C18 1.323(12) .
N3 C20 1.377(11) .
N2 C26 1.309(11) .
N2 C10 1.342(12) .
C1 C17 1.402(12) .
C1 C21 1.417(12) .
N1 C11 1.322(11) .
N1 C44 1.337(11) .
C21 C14 1.420(12) .
N11 C57 1.324(14) .
N11 C72 1.403(15) .
N10 C9 1.349(11) .
N10 C8 1.349(12) .
C20 C12 1.412(12) .
C20 C44 1.421(13) .
C19 C22 1.401(15) .
C19 C2 1.409(13) .
C19 C3 1.421(15) .
C18 C23 1.427(15) .
C18 H18 0.9300 .
C17 C40 1.377(14) .
C17 C24 1.433(14) .
N12 C47 1.281(14) .
N12 C28 1.404(14) .
C16 C61 1.401(13) .
C16 C34 1.415(13) .
C15 C45 1.386(13) .
C15 H15 0.9300 .
C14 C31 1.363(13) .
C14 C60 1.468(14) .
C13 C4 1.378(13) .
C13 C2 1.426(13) .
C12 C35 1.398(15) .
C12 C38 1.440(14) .
C11 C42 1.372(13) .
C11 H11 0.9300 .
C10 C63 1.407(13) .
C10 C8 1.446(13) .
C9 C62 1.379(15) .
C9 H9 0.9300 .
C8 C36 1.428(13) .
C7 C65 1.371(13) .
C7 H7 0.9300 .
C6 C3 1.316(15) .
C6 C5 1.410(13) .
C6 H6 0.9300 .
C5 H5 0.9300 .
C4 C55 1.429(17) .
C4 C56 1.453(16) .
C3 H3 0.9300 .
C46 C64 1.382(14) .
C46 C44 1.409(12) .
C46 C33 1.445(14) .
C45 C31 1.353(13) .
C45 H45 0.9300 .
C43 C66 1.383(16) .
C43 H43 0.9300 .
C42 C64 1.368(14) .
C42 H42 0.9300 .
C41 C29 1.403(14) .
C41 H41 0.9300 .
C40 C65 1.350(14) .
C40 H40 0.9300 .
C39 C32 1.415(14) .
C39 H39 0.9300 .
C38 C33 1.328(16) .
C38 H38 0.9300 .
C37 C29 1.353(15) .
C37 C30 1.385(15) .
C37 H37 0.9300 .
C36 C25 1.383(15) .
C36 C58 1.401(16) .
C35 C23 1.337(15) .
C35 H35 0.9300 .
C34 C30 1.423(13) .
C33 H33 0.9300 .
C32 C49 1.340(16) .
C32 H32 0.9300 .
C31 H31 0.9300 .
C30 C52 1.430(16) .
C29 H29 0.9300 .
C28 C50 1.430(16) .
C28 C57 1.450(16) .
C27 C59 1.343(15) .
C27 C26 1.391(14) .
C27 H27 0.9300 .
C26 H26 0.9300 .
C25 C62 1.342(16) .
C25 H25 0.9300 .
C24 C60 1.325(15) .
C24 H24 0.9300 .
C23 H23 0.9300 .
C22 C56 1.336(17) .
C22 H22 0.9300 .
C65 H65 0.9300 .
C64 H64 0.9300 .
C63 C59 1.414(15) .
C63 C51 1.436(15) .
C62 H62 0.9300 .
C61 C49 1.387(16) .
C61 C53 1.458(16) .
C60 H60 0.9300 .
C59 H59 0.9300 .
C58 C51 1.329(17) .
C58 H58 0.9300 .
C57 C48 1.465(17) .
C56 H56 0.9300 .
C55 C66 1.354(18) .
C55 H55 0.9300 .
C66 H66 0.9300 .
C53 C52 1.356(17) .
C53 H53 0.9300 .
C52 H52 0.9300 .
C51 H51 0.9300 .
C50 C73 1.35(2) .
C50 C70 1.40(2) .
C49 H49 0.9300 .
C48 C69 1.355(19) .
C48 C67 1.36(2) .
C47 C68 1.451(18) .
C47 H47 0.9300 .
C72 C71 1.357(19) .
C72 H72 0.9300 .
C71 C69 1.48(2) .
C71 H71 0.9302 .
C70 C67 1.491(9) .
C70 H70 0.9303 .
C69 H69 0.9298 .
C68 C73 1.44(2) .
C68 H68 0.9298 .
C73 H73 0.9300 .
C67 H67 0.9295 .
